data_2213422
loop_
_publ_author_name
'Abbasi, Alireza'
'Mohammadi Ziarani, Ghodsi'
'Tarighi, Sara'

_publ_section_title 2-{(<i>Z</i>)-2-[(<i>E</i>)-1-(2-Hydroxyphenyl)methylidene]hydrazono}-1,2-diphenylethan-1-one
_journal_coeditor_code KJ2052
_journal_issue 5
_journal_name_full 'Acta Crystallographica Section E'
_journal_page_first o2579
_journal_page_last o2580
_journal_paper_doi 10.1107/S1600536807018727
_journal_volume 63
_journal_year 2007
_chemical_formula_iupac 'C21 H16 N2 O2'
_chemical_formula_moiety 'C21 H16 N2 O2'
_chemical_formula_sum 'C21 H16 N2 O2'
_chemical_formula_weight 328.36
_chemical_name_systematic 2-{(Z)-2-[(E)-1-(2-Hydroxyphenyl)methylidene]hydrazono}-1,2-diphenylethan-1-one
_space_group_IT_number 14
_symmetry_cell_setting monoclinic
_symmetry_space_group_name_Hall '-P 2ybc'
_symmetry_space_group_name_H-M 'P 1 21/c 1'
_atom_sites_solution_hydrogens geom
_atom_sites_solution_primary direct
_atom_sites_solution_secondary difmap
_audit_creation_method SHELXL-97
_cell_angle_alpha 90.00
_cell_angle_beta 99.39(2)
_cell_angle_gamma 90.00
_cell_formula_units_Z 4
_cell_length_a 16.804(3)
_cell_length_b 9.2783(13)
_cell_length_c 11.244(2)
_cell_measurement_reflns_used 13138
_cell_measurement_temperature 290(2)
_cell_measurement_theta_max 26.05
_cell_measurement_theta_min 2.05
_cell_volume 1729.6(5)
_computing_cell_refinement 'IPDS Software'
_computing_data_collection 'IPDS Software (Stoe & Cie, 1997)'
_computing_data_reduction 'IPDS Software'
_computing_molecular_graphics 'IPDS Software'
_computing_publication_material SHELXL97
_computing_structure_refinement 'SHELXL97 (Sheldrick, 1997)'
_computing_structure_solution 'SHELXS97 (Sheldrick, 1997)'
_diffrn_ambient_temperature 290(2)
_diffrn_detector_area_resol_mean 6.67
_diffrn_measured_fraction_theta_full 0.983
_diffrn_measured_fraction_theta_max 0.983
_diffrn_measurement_device_type 'Stoe IPDS area-detector'
_diffrn_measurement_method \f
_diffrn_radiation_monochromator graphite
_diffrn_radiation_source 'fine-focus sealed tube'
_diffrn_radiation_type MoK\a
_diffrn_radiation_wavelength 0.71073
_diffrn_reflns_av_R_equivalents 0.0693
_diffrn_reflns_av_sigmaI/netI 0.0507
_diffrn_reflns_limit_h_max 20
_diffrn_reflns_limit_h_min -20
_diffrn_reflns_limit_k_max 10
_diffrn_reflns_limit_k_min -11
_diffrn_reflns_limit_l_max 13
_diffrn_reflns_limit_l_min -13
_diffrn_reflns_number 13138
_diffrn_reflns_theta_full 26.05
_diffrn_reflns_theta_max 26.05
_diffrn_reflns_theta_min 2.46
_diffrn_standards_number 0
_exptl_absorpt_coefficient_mu 0.082
_exptl_absorpt_correction_T_max 0.9918
_exptl_absorpt_correction_T_min 0.9531
_exptl_absorpt_correction_type numerical
_exptl_absorpt_process_details '(X-RED; Stoe & Cie, 1997)'
_exptl_crystal_colour 'light yellow'
_exptl_crystal_density_diffrn 1.261
_exptl_crystal_density_method 'not measured'
_exptl_crystal_description needle
_exptl_crystal_F_000 688
_exptl_crystal_size_max 0.5
_exptl_crystal_size_mid 0.2
_exptl_crystal_size_min 0.1
_refine_diff_density_max 0.123
_refine_diff_density_min -0.146
_refine_ls_extinction_coef 0.031(4)
_refine_ls_extinction_expression Fc^*^=kFc[1+0.001xFc^2^\l^3^/sin(2\q)]^-1/4^
_refine_ls_extinction_method SHELXL97
_refine_ls_goodness_of_fit_ref 0.889
_refine_ls_hydrogen_treatment mixed
_refine_ls_matrix_type full
_refine_ls_number_parameters 235
_refine_ls_number_reflns 3356
_refine_ls_number_restraints 0
_refine_ls_restrained_S_all 0.889
_refine_ls_R_factor_all 0.0853
_refine_ls_R_factor_gt 0.0418
_refine_ls_shift/su_max 0.000
_refine_ls_shift/su_mean 0.000
_refine_ls_structure_factor_coef Fsqd
_refine_ls_weighting_details 'calc w=1/[\s^2^(Fo^2^)+(0.0708P)^2^] where P=(Fo^2^+2Fc^2^)/3'
_refine_ls_weighting_scheme calc
_refine_ls_wR_factor_gt 0.1042
_refine_ls_wR_factor_ref 0.1246
_reflns_number_gt 1833
_reflns_number_total 3356
_reflns_threshold_expression I>2\s(I)
_cod_data_source_file kj2052.cif
_cod_data_source_block I
_cod_original_cell_volume 1729.7(5)
_cod_original_sg_symbol_H-M 'P 21/c'
_cod_database_code 2213422
_cod_database_fobs_code 2213422

loop_
_symmetry_equiv_pos_as_xyz
'x, y, z'
'-x, y+1/2, -z+1/2'
'-x, -y, -z'
'x, -y-1/2, z-1/2'

loop_
_atom_site_type_symbol
_atom_site_label
_atom_site_fract_x
_atom_site_fract_y
_atom_site_fract_z
_atom_site_U_iso_or_equiv
_atom_site_adp_type
_atom_site_calc_flag
_atom_site_refinement_flags
_atom_site_occupancy
O O1 0.37290(9) 0.50610(15) 0.12894(12) 0.0768(4) Uani d . 1
H H1 0.3182(18) 0.533(3) 0.104(2) 0.129(9) Uiso d . 1
O O2 0.18521(9) 0.58128(16) -0.15861(12) 0.0866(5) Uani d . 1
N N1 0.14011(8) 0.57944(17) 0.10801(14) 0.0699(4) Uani d . 1
N N2 0.21814(8) 0.51908(16) 0.13160(13) 0.0655(4) Uani d . 1
C C1 0.19183(10) 0.66049(19) -0.07127(15) 0.0604(4) Uani d . 1
C C2 0.25871(9) 0.76367(17) -0.04074(13) 0.0531(4) Uani d . 1
C C3 0.26016(11) 0.86075(19) 0.05299(16) 0.0636(5) Uani d . 1
H H3 0.2186 0.8607 0.0984 0.076 Uiso calc R 1
C C4 0.32255(13) 0.9572(2) 0.07945(18) 0.0770(5) Uani d . 1
H H4 0.3226 1.0234 0.1416 0.092 Uiso calc R 1
C C5 0.38455(12) 0.9562(2) 0.0147(2) 0.0796(6) Uani d . 1
H H5 0.4268 1.0214 0.0329 0.095 Uiso calc R 1
C C6 0.38469(12) 0.8597(2) -0.07652(19) 0.0773(6) Uani d . 1
H H6 0.4275 0.8588 -0.1195 0.093 Uiso calc R 1
C C7 0.32225(11) 0.7637(2) -0.10575(16) 0.0671(5) Uani d . 1
H H7 0.3226 0.6990 -0.1688 0.080 Uiso calc R 1
C C8 0.12814(10) 0.65259(19) 0.00958(16) 0.0606(4) Uani d . 1
C C9 0.05066(10) 0.7265(2) -0.02809(16) 0.0649(5) Uani d . 1
C C10 0.04072(13) 0.8245(2) -0.12152(19) 0.0832(6) Uani d . 1
H H10 0.0832 0.8420 -0.1632 0.100 Uiso calc R 1
C C11 -0.03132(16) 0.8970(3) -0.1542(2) 0.1014(8) Uani d . 1
H H11 -0.0366 0.9642 -0.2163 0.122 Uiso calc R 1
C C12 -0.09430(16) 0.8706(3) -0.0962(3) 0.1080(9) Uani d . 1
H H12 -0.1430 0.9185 -0.1191 0.130 Uiso calc R 1
C C13 -0.08601(14) 0.7727(3) -0.0034(3) 0.1083(9) Uani d . 1
H H13 -0.1292 0.7550 0.0367 0.130 Uiso calc R 1
C C14 -0.01387(12) 0.6999(3) 0.0310(2) 0.0876(6) Uani d . 1
H H14 -0.0089 0.6334 0.0936 0.105 Uiso calc R 1
C C15 0.22684(12) 0.4204(2) 0.21183(17) 0.0657(5) Uani d . 1
H H15 0.1815(12) 0.388(2) 0.2536(17) 0.080(6) Uiso d . 1
C C16 0.30362(11) 0.34911(19) 0.24873(15) 0.0618(4) Uani d . 1
C C17 0.37343(11) 0.3939(2) 0.20630(15) 0.0643(5) Uani d . 1
C C18 0.44612(12) 0.3254(2) 0.24514(19) 0.0807(6) Uani d . 1
H H18 0.4922 0.3548 0.2158 0.097 Uiso calc R 1
C C19 0.45078(16) 0.2147(3) 0.3265(2) 0.0906(7) Uani d . 1
H H19 0.5001 0.1702 0.3528 0.109 Uiso calc R 1
C C20 0.38344(17) 0.1689(2) 0.36933(19) 0.0903(7) Uani d . 1
H H20 0.3869 0.0929 0.4239 0.108 Uiso calc R 1
C C21 0.31036(14) 0.2358(2) 0.33125(17) 0.0796(6) Uani d . 1
H H21 0.2648 0.2048 0.3612 0.095 Uiso calc R 1

loop_
_atom_site_aniso_label
_atom_site_aniso_U_11
_atom_site_aniso_U_22
_atom_site_aniso_U_33
_atom_site_aniso_U_12
_atom_site_aniso_U_13
_atom_site_aniso_U_23
O1 0.0639(8) 0.0825(10) 0.0851(9) 0.0029(7) 0.0158(7) 0.0166(7)
O2 0.0854(10) 0.0927(11) 0.0807(9) -0.0063(8) 0.0107(7) -0.0307(8)
N1 0.0512(8) 0.0732(11) 0.0854(10) -0.0008(7) 0.0116(7) 0.0090(8)
N2 0.0529(8) 0.0679(10) 0.0752(9) 0.0019(7) 0.0092(7) 0.0093(8)
C1 0.0592(10) 0.0615(11) 0.0591(10) 0.0058(8) 0.0051(8) -0.0041(8)
C2 0.0515(9) 0.0556(10) 0.0517(8) 0.0046(7) 0.0071(7) 0.0030(7)
C3 0.0609(10) 0.0638(11) 0.0677(10) -0.0018(8) 0.0154(8) -0.0057(9)
C4 0.0790(13) 0.0707(13) 0.0802(12) -0.0091(10) 0.0097(10) -0.0126(10)
C5 0.0629(12) 0.0791(14) 0.0946(14) -0.0128(10) 0.0068(10) 0.0110(12)
C6 0.0609(11) 0.0905(15) 0.0842(13) -0.0021(11) 0.0226(10) 0.0174(12)
C7 0.0682(11) 0.0755(13) 0.0599(10) 0.0089(10) 0.0176(8) 0.0038(9)
C8 0.0529(10) 0.0581(11) 0.0693(11) -0.0031(8) 0.0058(8) -0.0027(8)
C9 0.0524(10) 0.0655(12) 0.0746(11) 0.0016(8) 0.0035(8) -0.0097(9)
C10 0.0753(13) 0.0863(15) 0.0843(13) 0.0159(11) 0.0015(10) 0.0040(11)
C11 0.0993(19) 0.0972(18) 0.0985(16) 0.0339(14) -0.0111(14) -0.0038(13)
C12 0.0785(17) 0.112(2) 0.124(2) 0.0314(15) -0.0128(15) -0.0372(17)
C13 0.0605(14) 0.131(2) 0.134(2) 0.0106(14) 0.0183(14) -0.0318(19)
C14 0.0586(12) 0.1004(16) 0.1046(16) 0.0025(11) 0.0160(11) -0.0063(12)
C15 0.0666(11) 0.0647(12) 0.0664(10) -0.0048(9) 0.0132(9) 0.0038(9)
C16 0.0695(11) 0.0573(11) 0.0566(9) 0.0011(8) 0.0047(8) 0.0005(8)
C17 0.0662(11) 0.0640(12) 0.0607(10) 0.0047(9) 0.0044(8) -0.0036(9)
C18 0.0684(13) 0.0820(15) 0.0879(14) 0.0135(10) 0.0015(10) -0.0057(11)
C19 0.0948(17) 0.0800(15) 0.0876(15) 0.0258(13) -0.0130(12) -0.0088(12)
C20 0.124(2) 0.0673(14) 0.0730(13) 0.0180(14) -0.0030(13) 0.0060(10)
C21 0.0983(16) 0.0692(13) 0.0711(12) 0.0020(11) 0.0134(11) 0.0048(10)

loop_
_atom_type_symbol
_atom_type_description
_atom_type_scat_dispersion_real
_atom_type_scat_dispersion_imag
_atom_type_scat_source
C C 0.0033 0.0016 'International Tables Vol C Tables 4.2.6.8 and 6.1.1.4'
H H 0.0000 0.0000 'International Tables Vol C Tables 4.2.6.8 and 6.1.1.4'
N N 0.0061 0.0033 'International Tables Vol C Tables 4.2.6.8 and 6.1.1.4'
O O 0.0106 0.0060 'International Tables Vol C Tables 4.2.6.8 and 6.1.1.4'

loop_
_geom_angle_atom_site_label_1
_geom_angle_atom_site_label_2
_geom_angle_atom_site_label_3
_geom_angle
_geom_angle_publ_flag
C17 O1 H1 107.1(16) ?
C8 N1 N2 112.42(14) no
C15 N2 N1 114.41(15) no
O2 C1 C2 123.10(16) no
O2 C1 C8 118.32(16) no
C2 C1 C8 118.58(14) ?
C3 C2 C7 118.77(16) ?
C3 C2 C1 121.23(15) ?
C7 C2 C1 120.00(15) ?
C4 C3 C2 120.48(17) ?
C4 C3 H3 119.8 ?
C2 C3 H3 119.8 ?
C5 C4 C3 120.10(19) ?
C5 C4 H4 120.0 ?
C3 C4 H4 120.0 ?
C6 C5 C4 120.14(19) ?
C6 C5 H5 119.9 ?
C4 C5 H5 119.9 ?
C5 C6 C7 120.73(18) ?
C5 C6 H6 119.6 ?
C7 C6 H6 119.6 ?
C6 C7 C2 119.77(17) ?
C6 C7 H7 120.1 ?
C2 C7 H7 120.1 ?
N1 C8 C9 120.04(16) no
N1 C8 C1 121.03(15) no
C9 C8 C1 118.90(16) ?
C10 C9 C14 118.45(19) ?
C10 C9 C8 121.22(17) ?
C14 C9 C8 120.33(18) ?
C9 C10 C11 121.0(2) ?
C9 C10 H10 119.5 ?
C11 C10 H10 119.5 ?
C12 C11 C10 120.3(3) ?
C12 C11 H11 119.9 ?
C10 C11 H11 119.9 ?
C11 C12 C13 119.7(2) ?
C11 C12 H12 120.1 ?
C13 C12 H12 120.1 ?
C12 C13 C14 120.6(2) ?
C12 C13 H13 119.7 ?
C14 C13 H13 119.7 ?
C9 C14 C13 119.9(2) ?
C9 C14 H14 120.1 ?
C13 C14 H14 120.1 ?
N2 C15 C16 121.57(18) no
N2 C15 H15 122.5(11) no
C16 C15 H15 116.0(11) ?
C21 C16 C17 117.98(17) ?
C21 C16 C15 120.42(18) ?
C17 C16 C15 121.56(16) ?
O1 C17 C18 117.94(18) no
O1 C17 C16 121.92(16) no
C18 C17 C16 120.13(18) ?
C19 C18 C17 120.5(2) ?
C19 C18 H18 119.8 ?
C17 C18 H18 119.8 ?
C20 C19 C18 120.5(2) ?
C20 C19 H19 119.7 ?
C18 C19 H19 119.7 ?
C19 C20 C21 119.7(2) ?
C19 C20 H20 120.1 ?
C21 C20 H20 120.1 ?
C20 C21 C16 121.1(2) ?
C20 C21 H21 119.4 ?
C16 C21 H21 119.4 ?

loop_
_geom_bond_atom_site_label_1
_geom_bond_atom_site_label_2
_geom_bond_distance
_geom_bond_publ_flag
O1 C17 1.356(2) no
O1 H1 0.95(3) ?
O2 C1 1.217(2) no
N1 C8 1.286(2) no
N1 N2 1.411(2) no
N2 C15 1.277(2) no
C1 C2 1.473(2) no
C1 C8 1.515(2) no
C2 C3 1.384(2) ?
C2 C7 1.389(2) ?
C3 C4 1.374(3) ?
C3 H3 0.9300 ?
C4 C5 1.365(3) ?
C4 H4 0.9300 ?
C5 C6 1.361(3) ?
C5 H5 0.9300 ?
C6 C7 1.375(3) ?
C6 H6 0.9300 ?
C7 H7 0.9300 ?
C8 C9 1.471(2) no
C9 C10 1.379(3) ?
C9 C14 1.383(3) ?
C10 C11 1.381(3) ?
C10 H10 0.9300 ?
C11 C12 1.353(4) ?
C11 H11 0.9300 ?
C12 C13 1.373(4) ?
C12 H12 0.9300 ?
C13 C14 1.386(3) ?
C13 H13 0.9300 ?
C14 H14 0.9300 ?
C15 C16 1.449(3) no
C15 H15 1.00(2) ?
C16 C21 1.394(3) ?
C16 C17 1.400(2) ?
C17 C18 1.383(3) ?
C18 C19 1.369(3) ?
C18 H18 0.9300 ?
C19 C20 1.368(3) ?
C19 H19 0.9300 ?
C20 C21 1.380(3) ?
C20 H20 0.9300 ?
C21 H21 0.9300 ?

loop_
_geom_hbond_atom_site_label_D
_geom_hbond_atom_site_label_H
_geom_hbond_atom_site_label_A
_geom_hbond_distance_DH
_geom_hbond_distance_HA
_geom_hbond_distance_DA
_geom_hbond_angle_DHA
_geom_hbond_publ_flag
O1 H1 N2 0.95(3) 1.76(3) 2.608(2) 147(2) yes

loop_
_geom_torsion_atom_site_label_1
_geom_torsion_atom_site_label_2
_geom_torsion_atom_site_label_3
_geom_torsion_atom_site_label_4
_geom_torsion
_geom_torsion_publ_flag
C8 N1 N2 C15 -164.91(16) yes
O2 C1 C2 C3 174.12(17) ?
C8 C1 C2 C3 -5.8(2) ?
O2 C1 C2 C7 -6.5(3) ?
C8 C1 C2 C7 173.58(15) ?
C7 C2 C3 C4 1.3(3) ?
C1 C2 C3 C4 -179.32(16) ?
C2 C3 C4 C5 -1.2(3) ?
C3 C4 C5 C6 0.1(3) ?
C4 C5 C6 C7 0.9(3) ?
C5 C6 C7 C2 -0.8(3) ?
C3 C2 C7 C6 -0.3(2) ?
C1 C2 C7 C6 -179.69(16) ?
N2 N1 C8 C9 -178.49(14) no
N2 N1 C8 C1 3.5(2) yes
O2 C1 C8 N1 98.5(2) no
C2 C1 C8 N1 -81.6(2) no
O2 C1 C8 C9 -79.5(2) ?
C2 C1 C8 C9 100.37(19) ?
N1 C8 C9 C10 169.10(18) yes
C1 C8 C9 C10 -12.8(3) ?
N1 C8 C9 C14 -10.2(3) no
C1 C8 C9 C14 167.89(17) ?
C14 C9 C10 C11 1.3(3) ?
C8 C9 C10 C11 -177.96(18) ?
C9 C10 C11 C12 -1.4(3) ?
C10 C11 C12 C13 0.9(4) ?
C11 C12 C13 C14 -0.4(4) ?
C10 C9 C14 C13 -0.8(3) ?
C8 C9 C14 C13 178.50(19) ?
C12 C13 C14 C9 0.4(4) ?
N1 N2 C15 C16 -178.71(15) no
N2 C15 C16 C21 -176.16(17) yes
N2 C15 C16 C17 5.9(3) no
C21 C16 C17 O1 -177.87(17) ?
C15 C16 C17 O1 0.1(3) ?
C21 C16 C17 C18 0.7(3) ?
C15 C16 C17 C18 178.71(17) ?
O1 C17 C18 C19 177.77(18) ?
C16 C17 C18 C19 -0.9(3) ?
C17 C18 C19 C20 0.8(3) ?
C18 C19 C20 C21 -0.7(3) ?
C19 C20 C21 C16 0.5(3) ?
C17 C16 C21 C20 -0.5(3) ?
C15 C16 C21 C20 -178.57(18) ?

loop_
_cod_related_entry_id
_cod_related_entry_database
_cod_related_entry_code
1 ChemSpider 18003158
